data_7230483
loop_
_publ_author_name
'Wright, Iain A.'
'Al-Attar, Hameed A'
'Batsanov, Andrei S.'
'Monkman, Andrew P.'
'Bryce, Martin R.'

_publ_section_title
;
 Conformationally-restricted bicarbazoles with phenylene bridges
 displaying deep-blue emission and high triplet energies: systematic
 structure-property relationships.
;
_journal_issue 17
_journal_name_full 'Physical chemistry chemical physics : PCCP'
_journal_page_first 11867
_journal_page_last 11875
_journal_paper_doi 10.1039/c8cp01636d
_journal_volume 20
_journal_year 2018
_chemical_formula_moiety 'C36 H32 N2'
_chemical_formula_sum 'C36 H32 N2'
_chemical_formula_weight 492.63
_space_group_crystal_system orthorhombic
_space_group_IT_number 60
_space_group_name_Hall '-P 2n 2ab'
_space_group_name_H-M_alt 'P b c n'
_symmetry_space_group_name_Hall '-P 2n 2ab'
_symmetry_space_group_name_H-M 'P b c n'
_atom_sites_solution_hydrogens geom
_atom_sites_solution_primary direct
_atom_sites_solution_secondary difmap
_audit_creation_date 2017-04-10
_audit_creation_method
;
Olex2 1.2-beta
(compiled 2017.03.28 svn.r3405 for OlexSys, GUI svn.r5335)
;
_audit_update_record
;
2017-05-01 deposited with the CCDC.
2018-04-09 downloaded from the CCDC.
;
_cell_angle_alpha 90
_cell_angle_beta 90
_cell_angle_gamma 90
_cell_formula_units_Z 4
_cell_length_a 38.7879(10)
_cell_length_b 8.0972(2)
_cell_length_c 8.3462(2)
_cell_measurement_reflns_used 4745
_cell_measurement_temperature 120
_cell_measurement_theta_max 66.54
_cell_measurement_theta_min 2.28
_cell_volume 2621.32(11)
_computing_cell_refinement 'SAINT v8.34A (Bruker, 2013)'
_computing_data_collection 'APEX2 v.2013.4_1 (Bruker, 2013)'
_computing_data_reduction 'SAINT v8.34A (Bruker, 2013)'
_computing_molecular_graphics 'Olex2 (Dolomanov et al., 2009)'
_computing_publication_material 'Olex2 (Dolomanov et al., 2009)'
_computing_structure_refinement 'ShelXL 2014/7 multi-CPU (Sheldrick, 2015)'
_computing_structure_solution 'ShelXS 2013/1 (Sheldrick, 2008)'
_diffrn_ambient_temperature 120
_diffrn_detector_area_resol_mean 10.4
_diffrn_detector_type 'Bruker PHOTON 100 CMOS'
_diffrn_measured_fraction_theta_full 0.990
_diffrn_measured_fraction_theta_max 0.990
_diffrn_measurement_device '3-circle area detector diffractometer'
_diffrn_measurement_device_type 'Bruker D8 Venture'
_diffrn_measurement_method 'shutterless \w scans'
_diffrn_radiation_monochromator 'focusing mirrors'
_diffrn_radiation_probe x-ray
_diffrn_radiation_type CuK\a
_diffrn_radiation_wavelength 1.54184
_diffrn_reflns_av_R_equivalents 0.0765
_diffrn_reflns_av_unetI/netI 0.0391
_diffrn_reflns_Laue_measured_fraction_full 0.990
_diffrn_reflns_Laue_measured_fraction_max 0.990
_diffrn_reflns_limit_h_max 42
_diffrn_reflns_limit_h_min -46
_diffrn_reflns_limit_k_max 9
_diffrn_reflns_limit_k_min -9
_diffrn_reflns_limit_l_max 9
_diffrn_reflns_limit_l_min -9
_diffrn_reflns_number 19651
_diffrn_reflns_point_group_measured_fraction_full 0.990
_diffrn_reflns_point_group_measured_fraction_max 0.990
_diffrn_reflns_theta_full 66.614
_diffrn_reflns_theta_max 66.614
_diffrn_reflns_theta_min 4.560
_diffrn_source 'ImuS microsource'
_diffrn_source_type 'Incoatec I\mS microsource'
_diffrn_standards_number 0
_exptl_absorpt_coefficient_mu 0.550
_exptl_absorpt_correction_T_max 1.0000
_exptl_absorpt_correction_T_min 0.9074
_exptl_absorpt_correction_type multi-scan
_exptl_absorpt_process_details
;
SADABS-2014/4 (Bruker,2014/4) was used for absorption correction.
wR2(int) was 0.0871 before and 0.0674 after correction.
The Ratio of minimum to maximum transmission is 0.9074.
The \l/2 correction factor is Not present.
;
_exptl_crystal_colour colourless
_exptl_crystal_colour_primary colourless
_exptl_crystal_density_diffrn 1.248
_exptl_crystal_density_method 'not measured'
_exptl_crystal_description plate
_exptl_crystal_F_000 1048
_exptl_crystal_preparation ', Luminescent'
_exptl_crystal_recrystallization_method 'Re-crystallisation from solvent: methanol, toluene'
_exptl_crystal_size_max 0.189
_exptl_crystal_size_mid 0.079
_exptl_crystal_size_min 0.029
_refine_diff_density_max 0.152
_refine_diff_density_min -0.232
_refine_diff_density_rms 0.042
_refine_ls_extinction_method none
_refine_ls_goodness_of_fit_ref 1.034
_refine_ls_hydrogen_treatment constr
_refine_ls_matrix_type full
_refine_ls_number_parameters 180
_refine_ls_number_reflns 2285
_refine_ls_number_restraints 0
_refine_ls_restrained_S_all 1.034
_refine_ls_R_factor_all 0.0700
_refine_ls_R_factor_gt 0.0438
_refine_ls_shift/su_max 0.000
_refine_ls_shift/su_mean 0.000
_refine_ls_structure_factor_coef Fsqd
_refine_ls_weighting_details 'w=1/[\s^2^(Fo^2^)+(0.0440P)^2^+0.9330P] where P=(Fo^2^+2Fc^2^)/3'
_refine_ls_weighting_scheme calc
_refine_ls_wR_factor_gt 0.0915
_refine_ls_wR_factor_ref 0.1015
_reflns_Friedel_coverage 0.000
_reflns_number_gt 1692
_reflns_number_total 2285
_reflns_threshold_expression 'I > 2\s(I)'
_cod_data_source_file c8cp01636d2.cif
_cod_data_source_block 1a
_cod_depositor_comments
;
The following automatic conversions were performed:

'_diffrn_radiation_probe' value 'X-ray' changed to 'x-ray' according
to
/home/data/users/saulius/crontab/automatic-downloads/rss-feeds/RSC/lib/dictionaries/cif_core.dic
dictionary named 'cif_core.dic' version 2.4.2 from 2011-04-26.

Automatic conversion script
Id: cif_fix_values 4973 2017-02-22 13:04:09Z antanas 

 Adding full bibliography for 7230483--7230484.cif.
;
_cod_database_code 7230483
_shelx_shelxl_version_number 2014/7
_shelx_space_group_comment
;
The symmetry employed for this shelxl refinement is uniquely defined
by the following loop, which should always be used as a source of
symmetry information in preference to the above space-group names.
They are only intended as comments.
;
_computing.bruker_data_scaling 'SADABS V2012/1 (Bruker AXS Inc.)'

_olex2_refinement_description
;
1. Fixed Uiso
 At 1.2 times of:
  All C(H) groups, All C(H,H) groups
 At 1.5 times of:
  All C(H,H,H) groups
2. Others
 Uiso(H6A)=Uiso(H6B)=Uiso(H6C)=FVAR(1)
 Uiso(H4AA)=Uiso(H4AB)=Uiso(H4AC)=FVAR(2)
 Fixed Sof: H2(0.82) H3(0.18) C4A(0.82) H4AA(0.82) H4AB(0.82) H4AC(0.82)
 C4B(0.18) H4BA(0.18) H4BB(0.18) H4BC(0.18)
3.a Riding coordinates:
 C4B(H4BA,H4BB,H4BC)
3.b Rotating group:
 C6(H6A,H6B,H6C), C4A(H4AA,H4AB,H4AC)
3.c Secondary CH2 refined with riding coordinates:
 C5(H5A,H5B)
3.d Aromatic/amide H refined with riding coordinates:
 C2(H2), C3(H3), C8(H8), C9(H9), C11(H11), C14(H14), C15(H15), C16(H16),
 C17(H17)
;
_olex2_diffrn_ambient_temperature_device 'Oxford Cryosystems'

loop_
_space_group_symop_operation_xyz
'x, y, z'
'x+1/2, -y+1/2, -z'
'-x, y, -z+1/2'
'-x+1/2, -y+1/2, z+1/2'
'-x, -y, -z'
'-x-1/2, y-1/2, z'
'x, -y, z-1/2'
'x-1/2, y-1/2, -z-1/2'

loop_
_atom_site_label
_atom_site_type_symbol
_atom_site_fract_x
_atom_site_fract_y
_atom_site_fract_z
_atom_site_U_iso_or_equiv
_atom_site_adp_type
_atom_site_occupancy
_atom_site_site_symmetry_order
_atom_site_calc_flag
_atom_site_refinement_flags_posn
_atom_site_refinement_flags_occupancy
_atom_site_disorder_assembly
_atom_site_disorder_group
N N 0.34162(4) 0.87174(17) 0.70554(17) 0.0201(4) Uani 1 1 d . . . .
C1 C 0.46819(5) 0.5678(2) 0.5499(2) 0.0236(4) Uani 1 1 d . . . .
C2 C 0.49473(5) 0.6661(2) 0.4891(2) 0.0239(4) Uani 1 1 d . . . .
H2 H 0.4910 0.7818 0.4813 0.029 Uiso 0.82 1 calc R P A 1
C3 C 0.52613(5) 0.6030(2) 0.4395(2) 0.0233(4) Uani 1 1 d . . . .
H3 H 0.5435 0.6742 0.3989 0.028 Uiso 0.18 1 calc R P B 2
C5 C 0.33433(5) 1.0368(2) 0.7675(2) 0.0247(4) Uani 1 1 d . . . .
H5A H 0.3495 1.0588 0.8603 0.030 Uiso 1 1 calc R . . .
H5B H 0.3102 1.0407 0.8057 0.030 Uiso 1 1 calc R . . .
C6 C 0.33965(6) 1.1708(2) 0.6426(2) 0.0344(5) Uani 1 1 d . . . .
H6A H 0.3238 1.1530 0.5530 0.045(4) Uiso 1 1 d GR . . .
H6B H 0.3635 1.1667 0.6035 0.045(4) Uiso 1 1 d GR . . .
H6C H 0.3352 1.2790 0.6909 0.045(4) Uiso 1 1 d GR . . .
C7 C 0.37472(4) 0.8112(2) 0.6823(2) 0.0196(4) Uani 1 1 d . . . .
C8 C 0.40593(5) 0.8711(2) 0.7399(2) 0.0238(4) Uani 1 1 d . . . .
H8 H 0.4069 0.9662 0.8063 0.029 Uiso 1 1 calc R . . .
C9 C 0.43553(5) 0.7870(2) 0.6969(2) 0.0259(4) Uani 1 1 d . . . .
H9 H 0.4571 0.8260 0.7356 0.031 Uiso 1 1 calc R . . .
C10 C 0.43511(5) 0.6457(2) 0.5980(2) 0.0235(4) Uani 1 1 d . . . .
C11 C 0.40360(4) 0.5871(2) 0.5424(2) 0.0210(4) Uani 1 1 d . . . .
H11 H 0.4028 0.4917 0.4763 0.025 Uiso 1 1 calc R . . .
C12 C 0.37324(4) 0.6689(2) 0.5840(2) 0.0185(4) Uani 1 1 d . . . .
C13 C 0.33721(4) 0.6447(2) 0.54438(19) 0.0173(4) Uani 1 1 d . . . .
C14 C 0.31969(5) 0.5316(2) 0.4480(2) 0.0207(4) Uani 1 1 d . . . .
H14 H 0.3318 0.4443 0.3968 0.025 Uiso 1 1 calc R . . .
C15 C 0.28446(5) 0.5488(2) 0.4281(2) 0.0250(4) Uani 1 1 d . . . .
H15 H 0.2723 0.4732 0.3620 0.030 Uiso 1 1 calc R . . .
C16 C 0.26666(5) 0.6764(2) 0.5044(2) 0.0270(5) Uani 1 1 d . . . .
H16 H 0.2424 0.6852 0.4895 0.032 Uiso 1 1 calc R . . .
C17 C 0.28321(5) 0.7901(2) 0.6007(2) 0.0236(4) Uani 1 1 d . . . .
H17 H 0.2708 0.8762 0.6523 0.028 Uiso 1 1 calc R . . .
C18 C 0.31877(4) 0.7741(2) 0.6198(2) 0.0183(4) Uani 1 1 d . . . .
C4A C 0.55171(6) 0.7266(3) 0.3684(3) 0.0270(6) Uani 0.82 1 d . P C 1
H4AA H 0.5685 0.7588 0.4506 0.042(4) Uiso 0.82 1 d GR P C 1
H4AB H 0.5638 0.6756 0.2781 0.042(4) Uiso 0.82 1 d GR P C 1
H4AC H 0.5393 0.8247 0.3311 0.042(4) Uiso 0.82 1 d GR P C 1
C4B C 0.4968(3) 0.8584(12) 0.4607(12) 0.024(2) Uiso 0.18 1 d . P D 2
H4BA H 0.4743 0.8994 0.4258 0.036 Uiso 0.18 1 d R P D 2
H4BB H 0.5141 0.8819 0.3778 0.036 Uiso 0.18 1 d R P D 2
H4BC H 0.5035 0.9134 0.5606 0.036 Uiso 0.18 1 d R P D 2

loop_
_atom_site_aniso_label
_atom_site_aniso_U_11
_atom_site_aniso_U_22
_atom_site_aniso_U_33
_atom_site_aniso_U_23
_atom_site_aniso_U_13
_atom_site_aniso_U_12
N 0.0229(8) 0.0187(8) 0.0188(8) -0.0003(6) 0.0021(6) 0.0050(6)
C1 0.0174(10) 0.0306(11) 0.0227(10) -0.0027(8) -0.0041(8) 0.0023(8)
C2 0.0231(10) 0.0219(9) 0.0268(10) -0.0018(8) -0.0036(8) 0.0024(8)
C3 0.0184(10) 0.0294(11) 0.0222(9) -0.0017(8) -0.0033(8) -0.0012(8)
C5 0.0318(11) 0.0224(10) 0.0200(10) -0.0040(8) 0.0039(8) 0.0071(8)
C6 0.0588(15) 0.0209(10) 0.0236(11) -0.0024(8) 0.0004(10) 0.0081(10)
C7 0.0213(10) 0.0203(9) 0.0171(9) 0.0034(7) 0.0019(7) 0.0029(8)
C8 0.0279(11) 0.0233(10) 0.0200(9) -0.0036(8) -0.0008(8) 0.0012(8)
C9 0.0211(10) 0.0300(10) 0.0266(10) -0.0016(9) -0.0037(8) -0.0008(8)
C10 0.0206(10) 0.0261(10) 0.0237(10) 0.0020(8) 0.0001(8) 0.0027(8)
C11 0.0219(10) 0.0231(10) 0.0180(9) -0.0009(8) 0.0020(8) 0.0028(8)
C12 0.0212(10) 0.0193(9) 0.0150(9) 0.0040(7) 0.0013(7) 0.0008(8)
C13 0.0188(9) 0.0173(9) 0.0157(9) 0.0064(7) 0.0027(7) 0.0024(7)
C14 0.0244(10) 0.0170(10) 0.0206(10) 0.0026(8) 0.0014(8) 0.0000(8)
C15 0.0236(11) 0.0218(10) 0.0296(11) 0.0042(8) -0.0040(8) -0.0046(8)
C16 0.0185(10) 0.0298(11) 0.0326(11) 0.0101(9) 0.0002(8) -0.0014(8)
C17 0.0227(10) 0.0240(10) 0.0240(10) 0.0067(8) 0.0079(8) 0.0060(8)
C18 0.0216(10) 0.0189(9) 0.0144(9) 0.0058(7) 0.0029(7) 0.0015(8)
C4A 0.0220(13) 0.0286(13) 0.0304(13) 0.0013(11) 0.0021(10) -0.0011(10)

loop_
_atom_type_symbol
_atom_type_description
_atom_type_scat_dispersion_real
_atom_type_scat_dispersion_imag
_atom_type_scat_source
C C 0.0181 0.0091 'International Tables Vol C Tables 4.2.6.8 and 6.1.1.4'
H H 0.0000 0.0000 'International Tables Vol C Tables 4.2.6.8 and 6.1.1.4'
N N 0.0311 0.0180 'International Tables Vol C Tables 4.2.6.8 and 6.1.1.4'

loop_
_exptl_crystal_face_index_h
_exptl_crystal_face_index_k
_exptl_crystal_face_index_l
_exptl_crystal_face_perp_dist
0.00 0.00 1.00 0.0940
0.00 0.00 -1.00 0.0830
2.00 -1.00 0.00 0.0300
-2.00 1.00 0.00 0.0220
-1.00 0.00 0.00 0.0130
1.00 0.00 0.00 0.0090

loop_
_geom_angle_atom_site_label_1
_geom_angle_atom_site_label_2
_geom_angle_atom_site_label_3
_geom_angle
_geom_angle_site_symmetry_1
_geom_angle_site_symmetry_3
C7 N C5 123.49(15) . .
C18 N C5 125.51(15) . .
C18 N C7 108.51(14) . .
C2 C1 C3 117.94(17) . 5_666
C2 C1 C10 119.56(17) . .
C3 C1 C10 122.49(17) 5_666 .
C1 C2 C4B 130.9(4) . .
C3 C2 C1 123.20(17) . .
C3 C2 C4B 105.9(4) . .
C1 C3 C4A 124.58(18) 5_666 .
C2 C3 C1 118.86(17) . 5_666
C2 C3 C4A 116.48(17) . .
N C5 C6 112.61(15) . .
N C7 C8 129.34(16) . .
N C7 C12 109.34(15) . .
C8 C7 C12 121.32(16) . .
C9 C8 C7 117.50(17) . .
C8 C9 C10 122.79(17) . .
C9 C10 C1 119.51(16) . .
C11 C10 C1 121.58(16) . .
C11 C10 C9 118.85(16) . .
C10 C11 C12 119.76(16) . .
C7 C12 C13 106.33(14) . .
C11 C12 C7 119.77(16) . .
C11 C12 C13 133.87(16) . .
C14 C13 C12 133.60(16) . .
C14 C13 C18 119.71(16) . .
C18 C13 C12 106.61(15) . .
C15 C14 C13 118.95(16) . .
C14 C15 C16 120.55(17) . .
C17 C16 C15 121.94(17) . .
C16 C17 C18 117.65(17) . .
N C18 C13 109.17(15) . .
N C18 C17 129.63(16) . .
C17 C18 C13 121.19(16) . .

loop_
_geom_bond_atom_site_label_1
_geom_bond_atom_site_label_2
_geom_bond_distance
_geom_bond_site_symmetry_2
N C5 1.460(2) .
N C7 1.388(2) .
N C18 1.387(2) .
C1 C2 1.397(3) .
C1 C3 1.404(3) 5_666
C1 C10 1.485(2) .
C2 C3 1.384(3) .
C2 C4B 1.578(9) .
C3 C1 1.404(3) 5_666
C3 C4A 1.529(3) .
C5 C6 1.519(3) .
C7 C8 1.390(2) .
C7 C12 1.415(2) .
C8 C9 1.382(2) .
C9 C10 1.410(3) .
C10 C11 1.391(2) .
C11 C12 1.395(2) .
C12 C13 1.450(2) .
C13 C14 1.395(2) .
C13 C18 1.416(2) .
C14 C15 1.383(2) .
C15 C16 1.396(3) .
C16 C17 1.381(3) .
C17 C18 1.394(2) .
